data_7003726
loop_
_publ_author_name
'Yao, Wei'
'Mu, Ying'
'Gao, Aihong'
'Gao, Wei'
'Ye, Ling'

_publ_section_title
;
 Bimetallic anilido-aldimine Al or Zn complexes for efficient
 ring-opening polymerization of \e-caprolactone
;
_journal_issue 24
_journal_name_full 'Dalton Transactions'
_journal_page_first 3199
_journal_page_last 3206
_journal_paper_doi 10.1039/b719017d
_journal_year 2008
_chemical_formula_moiety 'C44 H60 Al2 N4'
_chemical_formula_sum 'C44 H60 Al2 N4'
_chemical_formula_weight 698.92
_chemical_melting_point ?
_chemical_name_systematic
;
?
;
_space_group_IT_number 113
_symmetry_cell_setting tetragonal
_symmetry_space_group_name_Hall 'P -4 2ab'
_symmetry_space_group_name_H-M 'P -4 21 m'
_atom_sites_solution_hydrogens geom
_atom_sites_solution_primary direct
_atom_sites_solution_secondary difmap
_audit_creation_method SHELXL-97
_cell_angle_alpha 90.00
_cell_angle_beta 90.00
_cell_angle_gamma 90.00
_cell_formula_units_Z 2
_cell_length_a 15.200(2)
_cell_length_b 15.200(2)
_cell_length_c 9.0022(18)
_cell_measurement_reflns_used 20121
_cell_measurement_temperature 293(2)
_cell_measurement_theta_max 27.46
_cell_measurement_theta_min 3.00
_cell_volume 2079.9(6)
_computing_cell_refinement Process-auto
_computing_data_collection Process-auto
_computing_data_reduction Process-auto
_computing_molecular_graphics SHELXP-97
_computing_publication_material SHELXTL
_computing_structure_refinement 'SHELXL-97 (Sheldrick, 1997)'
_computing_structure_solution 'SHELXS-97 (Sheldrick, 1990)'
_diffrn_ambient_temperature 293(2)
_diffrn_measured_fraction_theta_full 0.996
_diffrn_measured_fraction_theta_max 0.996
_diffrn_measurement_device_type 'Rigaku RAXIS-RAPID'
_diffrn_measurement_method omega-scan
_diffrn_radiation_monochromator graphite
_diffrn_radiation_source 'fine-focus sealed tube'
_diffrn_radiation_type MoK\a
_diffrn_radiation_wavelength 0.71073
_diffrn_reflns_av_R_equivalents 0.0496
_diffrn_reflns_av_sigmaI/netI 0.0184
_diffrn_reflns_limit_h_max 19
_diffrn_reflns_limit_h_min -19
_diffrn_reflns_limit_k_max 19
_diffrn_reflns_limit_k_min -19
_diffrn_reflns_limit_l_max 10
_diffrn_reflns_limit_l_min -11
_diffrn_reflns_number 20121
_diffrn_reflns_theta_full 27.46
_diffrn_reflns_theta_max 27.46
_diffrn_reflns_theta_min 3.00
_diffrn_standards_decay_% 0
_diffrn_standards_interval_count 0
_diffrn_standards_interval_time .
_diffrn_standards_number 0
_exptl_absorpt_coefficient_mu 0.104
_exptl_absorpt_correction_T_max 0.9727
_exptl_absorpt_correction_T_min 0.9618
_exptl_absorpt_correction_type empirical
_exptl_absorpt_process_details SADABS
_exptl_crystal_colour yellow
_exptl_crystal_density_diffrn 1.116
_exptl_crystal_density_method 'not measured'
_exptl_crystal_description block
_exptl_crystal_F_000 756
_exptl_crystal_size_max 0.38
_exptl_crystal_size_mid 0.28
_exptl_crystal_size_min 0.27
_refine_diff_density_max 0.555
_refine_diff_density_min -0.369
_refine_diff_density_rms 0.055
_refine_ls_abs_structure_details 'Flack H D (1983), Acta Cryst. A39, 876-881'
_refine_ls_abs_structure_Flack 10(10)
_refine_ls_extinction_method none
_refine_ls_goodness_of_fit_ref 1.050
_refine_ls_hydrogen_treatment constr
_refine_ls_matrix_type full
_refine_ls_number_parameters 142
_refine_ls_number_reflns 1417
_refine_ls_number_restraints 6
_refine_ls_restrained_S_all 1.057
_refine_ls_R_factor_all 0.0696
_refine_ls_R_factor_gt 0.0627
_refine_ls_shift/su_max 0.005
_refine_ls_shift/su_mean 0.000
_refine_ls_structure_factor_coef Fsqd
_refine_ls_weighting_details 'calc w=1/[\s^2^(Fo^2^)+(0.1241P)^2^+0.6409P] where P=(Fo^2^+2Fc^2^)/3'
_refine_ls_weighting_scheme calc
_refine_ls_wR_factor_gt 0.1753
_refine_ls_wR_factor_ref 0.1821
_reflns_number_gt 1256
_reflns_number_total 1417
_reflns_threshold_expression >2sigma(I)
_cod_data_source_file b719017d.txt
_cod_data_source_block gg
_cod_depositor_comments
;
The following automatic conversions were performed:
'_symmetry_cell_setting' value 'Tetragonal' changed to 'tetragonal'
according to '/home/saulius/struct/CIF-dictionaries/cif_core.dic'
dictionary named 'cif_core.dic' version 2.4.1 from 2010-06-29.

Automatic conversion script
Id: cif_fix_enum 1527 2010-12-29 10:47:43Z saulius 

The following automatic conversions were performed:

'_chemical_melting_point' value 'not measured' was changed to '?' -
the value is undefined or not given.

Automatic conversion script
Id: cif_fix_values 1646 2011-03-28 12:23:43Z adriana 
;
_cod_original_sg_symbol_H-M P-42(1)m
_cod_database_code 7003726

loop_
_symmetry_equiv_pos_as_xyz
'x, y, z'
'-x, -y, z'
'y, -x, -z'
'-y, x, -z'
'-x+1/2, y+1/2, -z'
'x+1/2, -y+1/2, -z'
'-y+1/2, -x+1/2, z'
'y+1/2, x+1/2, z'

loop_
_atom_site_label
_atom_site_type_symbol
_atom_site_fract_x
_atom_site_fract_y
_atom_site_fract_z
_atom_site_U_iso_or_equiv
_atom_site_adp_type
_atom_site_occupancy
_atom_site_symmetry_multiplicity
_atom_site_calc_flag
_atom_site_refinement_flags
_atom_site_disorder_assembly
_atom_site_disorder_group
Al Al 0.13821(6) 0.63821(6) 0.20583(16) 0.0465(5) Uani 1 2 d S . .
C1 C 0.22139(19) 0.72139(19) -0.0482(4) 0.0314(9) Uani 1 2 d S . .
C2 C 0.2808(2) 0.7808(2) -0.1158(6) 0.0609(17) Uani 1 2 d S . .
H2 H 0.3160 0.8160 -0.0559 0.073 Uiso 1 2 calc SR . .
C3 C 0.2877(3) 0.7877(3) -0.2672(7) 0.079(3) Uani 1 2 d S . .
H3 H 0.3277 0.8277 -0.3066 0.095 Uiso 1 2 calc SR . .
C4 C 0.2379(3) 0.7379(3) -0.3630(6) 0.0668(18) Uani 1 2 d S . .
H4 H 0.2438 0.7438 -0.4653 0.080 Uiso 1 2 calc SR . .
C5 C 0.1796(2) 0.6796(2) -0.3032(6) 0.0480(12) Uani 1 2 d S . .
H5 H 0.1453 0.6453 -0.3662 0.058 Uiso 1 2 calc SR . .
C6 C 0.1699(2) 0.6699(2) -0.1484(5) 0.0356(9) Uani 1 2 d S . .
C7 C 0.1074(2) 0.6074(2) -0.1038(6) 0.070(2) Uani 1 2 d S . .
C8 C 0.27060(17) 0.77060(17) 0.1901(4) 0.0285(8) Uani 1 2 d S . .
C9 C 0.2414(2) 0.8543(2) 0.2325(4) 0.0380(7) Uani 1 1 d . . .
C10 C 0.2969(3) 0.9066(2) 0.3181(5) 0.0482(9) Uani 1 1 d . . .
H10 H 0.2779 0.9621 0.3475 0.058 Uiso 1 1 calc R . .
C11 C 0.3786(2) 0.8786(2) 0.3599(6) 0.0485(12) Uani 1 2 d S . .
H11 H 0.4148 0.9148 0.4164 0.058 Uiso 1 2 calc SR . .
C12 C 0.1522(3) 0.8900(3) 0.1870(6) 0.0618(12) Uani 1 1 d . . .
H12 H 0.1183 0.8418 0.1426 0.074 Uiso 1 1 calc R . .
C13 C 0.1017(4) 0.9231(6) 0.3276(11) 0.140(4) Uani 1 1 d . . .
H13A H 0.1253 0.9788 0.3583 0.210 Uiso 1 1 calc R . .
H13B H 0.1083 0.8812 0.4065 0.210 Uiso 1 1 calc R . .
H13C H 0.0404 0.9298 0.3043 0.210 Uiso 1 1 calc R . .
C14 C 0.1603(5) 0.9618(4) 0.0745(8) 0.0975(19) Uani 1 1 d U . .
H14A H 0.1871 1.0123 0.1196 0.146 Uiso 1 1 calc R . .
H14B H 0.1029 0.9773 0.0385 0.146 Uiso 1 1 calc R . .
H14C H 0.1960 0.9419 -0.0068 0.146 Uiso 1 1 calc R . .
C15 C 0.0492(4) 0.4873(4) 0.0429(7) 0.0408(15) Uani 0.50 1 d P . .
C16 C 0.1944(5) 0.5440(3) 0.3195(6) 0.091(2) Uani 1 1 d . . .
H16A H 0.2350 0.5129 0.2568 0.137 Uiso 1 1 calc R . .
H16B H 0.1503 0.5041 0.3552 0.137 Uiso 1 1 calc R . .
H16C H 0.2255 0.5689 0.4023 0.137 Uiso 1 1 calc R . .
N1 N 0.21441(15) 0.71441(15) 0.1012(4) 0.0299(7) Uani 1 2 d S . .
N2 N 0.1031(3) 0.5691(3) 0.0315(6) 0.0334(13) Uani 0.50 1 d P . .

loop_
_atom_site_aniso_label
_atom_site_aniso_U_11
_atom_site_aniso_U_22
_atom_site_aniso_U_33
_atom_site_aniso_U_23
_atom_site_aniso_U_13
_atom_site_aniso_U_12
Al 0.0558(6) 0.0558(6) 0.0279(6) 0.0023(4) 0.0023(4) -0.0293(7)
C1 0.0335(12) 0.0335(12) 0.0272(19) -0.0009(11) -0.0009(11) -0.0063(16)
C2 0.074(3) 0.074(3) 0.035(3) 0.0032(14) 0.0032(14) -0.048(3)
C3 0.101(4) 0.101(4) 0.036(3) 0.0083(16) 0.0083(16) -0.066(5)
C4 0.087(3) 0.087(3) 0.027(2) 0.0062(16) 0.0062(16) -0.031(4)
C5 0.0579(19) 0.0579(19) 0.028(2) -0.0036(15) -0.0036(15) -0.015(2)
C6 0.0402(14) 0.0402(14) 0.0265(18) -0.0016(12) -0.0016(12) -0.0114(18)
C7 0.089(3) 0.089(3) 0.032(2) -0.0047(14) -0.0047(14) -0.065(4)
C8 0.0297(11) 0.0297(11) 0.0262(17) 0.0003(11) 0.0003(11) -0.0056(15)
C9 0.0424(16) 0.0333(14) 0.0382(15) -0.0035(13) -0.0039(13) -0.0012(13)
C10 0.059(2) 0.0373(16) 0.048(2) -0.0124(15) -0.0063(17) -0.0015(15)
C11 0.0514(17) 0.0514(17) 0.043(2) -0.0126(16) -0.0126(16) -0.012(2)
C12 0.053(2) 0.0413(18) 0.091(3) -0.011(2) -0.020(2) 0.0119(16)
C13 0.074(4) 0.162(7) 0.185(8) -0.084(7) 0.005(5) 0.058(5)
C14 0.098(2) 0.095(2) 0.099(2) 0.0024(10) -0.0035(10) 0.0006(10)
C15 0.038(3) 0.037(3) 0.047(3) 0.000(3) 0.004(3) -0.016(3)
C16 0.164(6) 0.058(3) 0.053(3) 0.018(2) 0.016(3) -0.009(3)
N1 0.0325(10) 0.0325(10) 0.0249(15) -0.0007(9) -0.0007(9) -0.0089(14)
N2 0.032(2) 0.031(2) 0.037(2) -0.0003(19) 0.0001(19) -0.010(2)

loop_
_atom_type_symbol
_atom_type_description
_atom_type_scat_dispersion_real
_atom_type_scat_dispersion_imag
_atom_type_scat_source
C C 0.0033 0.0000 'International Tables Vol C Tables 4.2.6.8 and 6.1.1.4'
H H 0.0000 0.0000 'International Tables Vol C Tables 4.2.6.8 and 6.1.1.4'
N N 0.0061 0.0000 'International Tables Vol C Tables 4.2.6.8 and 6.1.1.4'
Al Al 0.0645 0.0000 'International Tables Vol C Tables 4.2.6.8 and 6.1.1.4'

loop_
_geom_angle_atom_site_label_1
_geom_angle_atom_site_label_2
_geom_angle_atom_site_label_3
_geom_angle
_geom_angle_site_symmetry_1
_geom_angle_site_symmetry_3
_geom_angle_publ_flag
N1 Al C16 116.2(2) . . ?
N1 Al C16 116.2(2) . 8_455 ?
C16 Al C16 111.4(4) . 8_455 ?
N1 Al N2 95.51(18) . 8_455 ?
C16 Al N2 117.0(2) . 8_455 ?
C16 Al N2 98.4(2) 8_455 8_455 ?
N1 Al N2 95.51(18) . . ?
C16 Al N2 98.4(2) . . ?
C16 Al N2 117.0(2) 8_455 . ?
N2 Al N2 21.5(3) 8_455 . ?
N1 C1 C2 121.8(4) . . ?
N1 C1 C6 122.9(4) . . ?
C2 C1 C6 115.3(4) . . ?
C3 C2 C1 121.8(5) . . ?
C3 C2 H2 119.1 . . ?
C1 C2 H2 119.1 . . ?
C2 C3 C4 122.6(5) . . ?
C2 C3 H3 118.7 . . ?
C4 C3 H3 118.7 . . ?
C5 C4 C3 117.9(5) . . ?
C5 C4 H4 121.0 . . ?
C3 C4 H4 121.0 . . ?
C4 C5 C6 121.7(5) . . ?
C4 C5 H5 119.2 . . ?
C6 C5 H5 119.2 . . ?
C7 C6 C5 115.1(4) . . ?
C7 C6 C1 124.1(4) . . ?
C5 C6 C1 120.8(4) . . ?
N2 C7 N2 31.4(4) . 8_455 ?
N2 C7 C6 125.7(4) . . ?
N2 C7 C6 125.7(4) 8_455 . ?
C9 C8 C9 120.1(4) . 8_455 ?
C9 C8 N1 119.94(19) . . ?
C9 C8 N1 119.94(19) 8_455 . ?
C10 C9 C8 118.5(3) . . ?
C10 C9 C12 119.2(3) . . ?
C8 C9 C12 122.3(3) . . ?
C11 C10 C9 121.7(3) . . ?
C11 C10 H10 119.1 . . ?
C9 C10 H10 119.1 . . ?
C10 C11 C10 119.4(5) 8_455 . ?
C10 C11 H11 120.3 8_455 . ?
C10 C11 H11 120.3 . . ?
C14 C12 C9 111.7(4) . . ?
C14 C12 C13 110.7(5) . . ?
C9 C12 C13 109.6(5) . . ?
C14 C12 H12 108.2 . . ?
C9 C12 H12 108.2 . . ?
C13 C12 H12 108.2 . . ?
C12 C13 H13A 109.5 . . ?
C12 C13 H13B 109.5 . . ?
H13A C13 H13B 109.5 . . ?
C12 C13 H13C 109.5 . . ?
H13A C13 H13C 109.5 . . ?
H13B C13 H13C 109.5 . . ?
C12 C14 H14A 109.5 . . ?
C12 C14 H14B 109.5 . . ?
H14A C14 H14B 109.5 . . ?
C12 C14 H14C 109.5 . . ?
H14A C14 H14C 109.5 . . ?
H14B C14 H14C 109.5 . . ?
C15 C15 C15 90.000(2) 7 8_455 ?
C15 C15 N2 167.7(3) 7 . ?
C15 C15 N2 78.4(3) 8_455 . ?
C15 C15 C15 59.5(5) 7 2_565 ?
C15 C15 C15 30.5(5) 8_455 2_565 ?
N2 C15 C15 108.8(7) . 2_565 ?
C15 C15 N2 144.6(3) 7 8_455 ?
C15 C15 N2 54.8(3) 8_455 8_455 ?
N2 C15 N2 23.6(3) . 8_455 ?
C15 C15 N2 85.2(6) 2_565 8_455 ?
Al C16 H16A 109.5 . . ?
Al C16 H16B 109.5 . . ?
H16A C16 H16B 109.5 . . ?
Al C16 H16C 109.5 . . ?
H16A C16 H16C 109.5 . . ?
H16B C16 H16C 109.5 . . ?
C1 N1 C8 117.2(3) . . ?
C1 N1 Al 126.3(3) . . ?
C8 N1 Al 116.6(3) . . ?
N2 N2 C7 74.3(2) 8_455 . ?
N2 N2 C15 101.6(3) 8_455 . ?
C7 N2 C15 116.6(5) . . ?
N2 N2 C15 54.8(3) 8_455 8_455 ?
C7 N2 C15 99.9(4) . 8_455 ?
C15 N2 C15 46.8(5) . 8_455 ?
N2 N2 Al 79.27(13) 8_455 . ?
C7 N2 Al 118.5(3) . . ?
C15 N2 Al 122.7(4) . . ?
C15 N2 Al 108.2(4) 8_455 . ?

loop_
_geom_bond_atom_site_label_1
_geom_bond_atom_site_label_2
_geom_bond_distance
_geom_bond_site_symmetry_2
_geom_bond_publ_flag
Al N1 1.890(4) . ?
Al C16 1.956(6) . ?
Al C16 1.956(6) 8_455 ?
Al N2 1.962(5) 8_455 ?
Al N2 1.962(5) . ?
C1 N1 1.353(5) . ?
C1 C2 1.414(6) . ?
C1 C6 1.428(6) . ?
C2 C3 1.371(8) . ?
C2 H2 0.9300 . ?
C3 C4 1.375(9) . ?
C3 H3 0.9300 . ?
C4 C5 1.365(8) . ?
C4 H4 0.9300 . ?
C5 C6 1.408(6) . ?
C5 H5 0.9300 . ?
C6 C7 1.403(6) . ?
C7 N2 1.351(7) . ?
C7 N2 1.351(7) 8_455 ?
C8 C9 1.401(4) . ?
C8 C9 1.401(4) 8_455 ?
C8 N1 1.449(5) . ?
C9 C10 1.393(5) . ?
C9 C12 1.516(5) . ?
C10 C11 1.366(5) . ?
C10 H10 0.9300 . ?
C11 C10 1.366(5) 8_455 ?
C11 H11 0.9300 . ?
C12 C14 1.495(8) . ?
C12 C13 1.563(9) . ?
C12 H12 0.9800 . ?
C13 H13A 0.9600 . ?
C13 H13B 0.9600 . ?
C13 H13C 0.9600 . ?
C14 H14A 0.9600 . ?
C14 H14B 0.9600 . ?
C14 H14C 0.9600 . ?
C15 C15 0.783(12) 7 ?
C15 C15 1.331(15) 8_455 ?
C15 N2 1.494(7) . ?
C15 C15 1.544(14) 2_565 ?
C15 N2 1.790(8) 8_455 ?
C16 H16A 0.9600 . ?
C16 H16B 0.9600 . ?
C16 H16C 0.9600 . ?
N2 N2 0.730(9) 8_455 ?
N2 C15 1.790(8) 8_455 ?
